data_2231225
loop_
_publ_author_name
'Berrah, Fadila'
'Bouacida, Sofiane'
'Roisnel, Thierry'

_publ_section_title
;
 2-Amino-3-carboxypyridinium nitrate
;
_journal_coeditor_code LX2193
_journal_issue 8
_journal_name_full 'Acta Crystallographica Section E'
_journal_page_first o2057
_journal_page_last o2058
_journal_paper_doi 10.1107/S1600536811027978
_journal_volume 67
_journal_year 2011
_chemical_formula_iupac 'C6 H7 N2 O2 +, N O3 -'
_chemical_formula_moiety 'C6 H7 N2 O2 +, N O3 -'
_chemical_formula_structural 'C6 H7 N2 O2, N O3'
_chemical_formula_sum 'C6 H7 N3 O5'
_chemical_formula_weight 201.15
_chemical_name_systematic
;
2-Amino-3-carboxypyridinium nitrate
;
_space_group_IT_number 110
_symmetry_cell_setting tetragonal
_symmetry_space_group_name_Hall 'I 4bw -2c'
_symmetry_space_group_name_H-M 'I 41 c d'
_atom_sites_solution_hydrogens difmap
_atom_sites_solution_primary direct
_atom_sites_solution_secondary difmap
_cell_angle_alpha 90
_cell_angle_beta 90
_cell_angle_gamma 90
_cell_formula_units_Z 16
_cell_length_a 16.122(2)
_cell_length_b 16.122(2)
_cell_length_c 12.446(3)
_cell_measurement_reflns_used 491
_cell_measurement_temperature 150(2)
_cell_measurement_theta_max 20.26
_cell_measurement_theta_min 3.27
_cell_volume 3235.0(10)
_computing_cell_refinement 'SAINT (Bruker, 2006)'
_computing_data_collection 'APEX2 (Bruker, 2006)'
_computing_data_reduction 'SAINT (Bruker, 2006)'
_computing_molecular_graphics 'ORTEP-3 for Windows (Farrugia, 1997) and DIAMOND (Brandenburg & Berndt, 2001)'
_computing_publication_material 'WinGX (Farrugia, 1999)'
_computing_structure_refinement 'SHELXL97 (Sheldrick, 2008)'
_computing_structure_solution 'SIR2002 (Burla <i>et al.</i>, 2005)'
_diffrn_ambient_temperature 150(2)
_diffrn_measured_fraction_theta_full 0.997
_diffrn_measured_fraction_theta_max 0.997
_diffrn_measurement_device_type 'Bruker APEXII'
_diffrn_measurement_method 'CCD rotation images, thin slices'
_diffrn_radiation_monochromator graphite
_diffrn_radiation_type MoK\a
_diffrn_radiation_wavelength 0.71073
_diffrn_reflns_av_R_equivalents 0.1116
_diffrn_reflns_limit_h_max 20
_diffrn_reflns_limit_h_min -16
_diffrn_reflns_limit_k_max 20
_diffrn_reflns_limit_k_min -13
_diffrn_reflns_limit_l_max 10
_diffrn_reflns_limit_l_min -16
_diffrn_reflns_number 5438
_diffrn_reflns_theta_full 27.46
_diffrn_reflns_theta_max 27.46
_diffrn_reflns_theta_min 3.27
_exptl_absorpt_coefficient_mu 0.146
_exptl_absorpt_correction_T_max 0.993
_exptl_absorpt_correction_T_min 0.476
_exptl_absorpt_correction_type multi-scan
_exptl_absorpt_process_details '(SADABS; Sheldrick, 2002)'
_exptl_crystal_colour colourless
_exptl_crystal_density_diffrn 1.652
_exptl_crystal_density_method 'not measured'
_exptl_crystal_description needle
_exptl_crystal_F_000 1664
_exptl_crystal_size_max 0.39
_exptl_crystal_size_mid 0.07
_exptl_crystal_size_min 0.05
_refine_diff_density_max 0.413
_refine_diff_density_min -0.284
_refine_ls_goodness_of_fit_ref 0.965
_refine_ls_hydrogen_treatment constr
_refine_ls_matrix_type full
_refine_ls_number_parameters 128
_refine_ls_number_reflns 1509
_refine_ls_number_restraints 1
_refine_ls_restrained_S_all 0.964
_refine_ls_R_factor_all 0.1093
_refine_ls_R_factor_gt 0.0593
_refine_ls_shift/su_max 0
_refine_ls_shift/su_mean 0
_refine_ls_structure_factor_coef Fsqd
_refine_ls_weighting_details 'calc w=1/[\s^2^(Fo^2^)+(0.0760P)^2^+0.0000P] where P=(Fo^2^+2Fc^2^)/3'
_refine_ls_weighting_scheme calc
_refine_ls_wR_factor_gt 0.1308
_refine_ls_wR_factor_ref 0.1577
_reflns_number_gt 921
_reflns_number_total 1509
_reflns_threshold_expression I>2sigma(I)
_cod_data_source_file lx2193.cif
_cod_data_source_block I
_cod_original_cell_volume 3235.0(11)
_cod_database_code 2231225
_cod_database_fobs_code 2231225

loop_
_symmetry_equiv_pos_site_id
_symmetry_equiv_pos_as_xyz
1 x,y,z
2 -y,1/2+x,1/4+z
3 1/2-x,1/2-y,1/2+z
4 1/2+y,-x,3/4+z
5 -x,y,1/2+z
6 -y,1/2-x,3/4+z
7 1/2+x,1/2-y,z
8 1/2+y,x,1/4+z
9 1/2+x,1/2+y,1/2+z
10 1/2-y,x,3/4+z
11 -x,-y,z
12 y,1/2-x,1/4+z
13 1/2-x,1/2+y,z
14 1/2-y,-x,1/4+z
15 x,-y,1/2+z
16 y,1/2+x,3/4+z

loop_
_atom_site_type_symbol
_atom_site_label
_atom_site_fract_x
_atom_site_fract_y
_atom_site_fract_z
_atom_site_U_iso_or_equiv
_atom_site_adp_type
_atom_site_calc_flag
_atom_site_refinement_flags
_atom_site_occupancy
_atom_site_symmetry_multiplicity
C C1 0.1754(3) 0.1137(3) 0.0309(6) 0.0288(11) Uani d . 1 2
C C2 0.1875(3) 0.0223(2) 0.0276(6) 0.0229(10) Uani d . 1 2
C C3 0.1218(3) -0.0300(3) 0.0259(6) 0.0295(12) Uani d . 1 2
H H3 0.0686 -0.0078 0.0264 0.035 Uiso calc R 1 2
C C4 0.1311(3) -0.1174(3) 0.0233(7) 0.0309(11) Uani d . 1 2
H H4 0.0854 -0.1526 0.0215 0.037 Uiso calc R 1 2
C C5 0.2092(3) -0.1469(3) 0.0235(7) 0.0302(12) Uani d . 1 2
H H5 0.2179 -0.2039 0.0221 0.036 Uiso calc R 1 2
C C6 0.2702(2) -0.0099(3) 0.0279(10) 0.0234(10) Uani d . 1 2
N N1 0.1623(2) -0.0149(2) 0.2777(8) 0.0247(8) Uani d . 1 2
N N2 0.2755(2) -0.0950(2) 0.0256(5) 0.0269(9) Uani d . 1 2
H H2 0.3242 -0.1168 0.0256 0.032 Uiso calc R 1 2
N N3 0.3388(2) 0.0327(2) 0.0312(5) 0.0308(10) Uani d . 1 2
H H3A 0.3858 0.0075 0.032 0.037 Uiso calc R 1 2
H H3B 0.3371 0.086 0.0326 0.037 Uiso calc R 1 2
O O1 0.20156(19) 0.05016(19) 0.2755(4) 0.0313(8) Uani d . 1 2
O O2 0.08451(16) -0.01536(18) 0.2757(5) 0.0293(8) Uani d . 1 2
O O3 0.19907(18) -0.08530(18) 0.2798(5) 0.0309(8) Uani d . 1 2
O O5 0.09671(19) 0.13575(18) 0.0242(4) 0.0342(9) Uani d . 1 2
H H51 0.0932 0.1865 0.0259 0.051 Uiso calc R 1 2
O O4 0.2318(2) 0.1628(2) 0.0360(4) 0.0355(10) Uani d . 1 2

loop_
_atom_site_aniso_label
_atom_site_aniso_U_11
_atom_site_aniso_U_22
_atom_site_aniso_U_33
_atom_site_aniso_U_12
_atom_site_aniso_U_13
_atom_site_aniso_U_23
C1 0.035(3) 0.017(2) 0.035(3) -0.002(2) -0.001(4) -0.004(3)
C2 0.020(2) 0.021(3) 0.028(2) 0.0022(16) 0.001(3) 0.002(4)
C3 0.025(3) 0.021(2) 0.042(3) -0.0068(19) 0.000(4) 0.003(3)
C4 0.042(3) 0.016(3) 0.035(3) -0.001(2) -0.003(5) 0.000(3)
C5 0.040(3) 0.014(2) 0.036(3) -0.014(2) -0.004(4) -0.001(4)
C6 0.022(2) 0.026(3) 0.022(2) -0.0025(18) -0.006(5) 0.003(3)
N1 0.0198(18) 0.020(2) 0.0341(18) -0.0058(16) 0.006(4) -0.001(4)
N2 0.024(2) 0.022(2) 0.035(2) 0.0103(15) -0.005(3) -0.002(3)
N3 0.0137(19) 0.029(2) 0.050(2) -0.0035(15) 0.003(3) 0.002(3)
O1 0.0253(18) 0.0256(17) 0.043(2) -0.0062(15) 0.000(3) -0.006(3)
O2 0.0124(15) 0.0231(18) 0.052(2) 0.0030(13) 0.004(3) 0.004(3)
O3 0.0130(16) 0.0233(17) 0.056(2) 0.0049(13) -0.002(3) -0.007(3)
O5 0.0233(17) 0.0205(19) 0.059(2) 0.0042(14) 0.004(3) 0.000(3)
O4 0.0253(19) 0.0212(18) 0.060(3) 0.0027(15) -0.003(3) -0.005(3)

loop_
_atom_type_symbol
_atom_type_description
_atom_type_scat_dispersion_real
_atom_type_scat_dispersion_imag
_atom_type_scat_source
C C 0.0033 0.0016 'International Tables Vol C Tables 4.2.6.8 and 6.1.1.4'
H H 0 0 'International Tables Vol C Tables 4.2.6.8 and 6.1.1.4'
N N 0.0061 0.0033 'International Tables Vol C Tables 4.2.6.8 and 6.1.1.4'
O O 0.0106 0.006 'International Tables Vol C Tables 4.2.6.8 and 6.1.1.4'

loop_
_geom_angle_atom_site_label_1
_geom_angle_atom_site_label_2
_geom_angle_atom_site_label_3
_geom_angle
O4 C1 O5 123.4(4)
O4 C1 C2 123.5(4)
O5 C1 C2 113.0(4)
C3 C2 C6 120.2(4)
C3 C2 C1 121.0(4)
C6 C2 C1 118.8(4)
C2 C3 C4 122.5(4)
C2 C3 H3 118.8
C4 C3 H3 118.8
C5 C4 C3 116.8(4)
C5 C4 H4 121.6
C3 C4 H4 121.6
C4 C5 N2 121.2(4)
C4 C5 H5 119.4
N2 C5 H5 119.4
N3 C6 N2 118.2(4)
N3 C6 C2 126.9(5)
N2 C6 C2 114.8(4)
O1 N1 O2 121.4(4)
O1 N1 O3 121.4(3)
O2 N1 O3 117.2(3)
C5 N2 C6 124.5(4)
C5 N2 H2 117.8
C6 N2 H2 117.8
C6 N3 H3A 120
C6 N3 H3B 120
H3A N3 H3B 120
C1 O5 H51 109.5

loop_
_geom_bond_atom_site_label_1
_geom_bond_atom_site_label_2
_geom_bond_distance
C1 O4 1.207(6)
C1 O5 1.319(6)
C1 C2 1.487(6)
C2 C3 1.354(6)
C2 C6 1.431(5)
C3 C4 1.417(6)
C3 H3 0.93
C4 C5 1.347(8)
C4 H4 0.93
C5 N2 1.359(6)
C5 H5 0.93
C6 N3 1.303(5)
C6 N2 1.375(6)
N1 O1 1.225(4)
N1 O2 1.255(4)
N1 O3 1.281(4)
N2 H2 0.86
N3 H3A 0.86
N3 H3B 0.86
O5 H51 0.82

loop_
_geom_hbond_atom_site_label_D
_geom_hbond_atom_site_label_H
_geom_hbond_atom_site_label_A
_geom_hbond_site_symmetry_A
_geom_hbond_distance_DH
_geom_hbond_distance_HA
_geom_hbond_distance_DA
_geom_hbond_angle_DHA
_geom_hbond_publ_flag
N2 H2 O3 4_554 0.86 1.97 2.803(4) 162 yes
N3 H3A O2 4_554 0.86 2.18 3.017(4) 165 yes
N3 H3A O2 10_554 0.86 2.43 2.967(4) 121 yes
N3 H3B O4 . 0.86 2.10 2.716(5) 128 yes
O5 H51 O3 6_554 0.82 1.85 2.670(4) 180 yes
C4 H4 O1 16_544 0.93 2.42 3.197(6) 141 yes
C5 H5 O4 13_545 0.93 2.30 3.216(6) 167 yes

loop_
_geom_torsion_atom_site_label_1
_geom_torsion_atom_site_label_2
_geom_torsion_atom_site_label_3
_geom_torsion_atom_site_label_4
_geom_torsion
O4 C1 C2 C3 177.5(7)
O5 C1 C2 C3 -4.4(11)
O4 C1 C2 C6 -1.6(13)
O5 C1 C2 C6 176.4(9)
C6 C2 C3 C4 -0.6(12)
C1 C2 C3 C4 -179.7(7)
C2 C3 C4 C5 0.5(11)
C3 C4 C5 N2 -0.3(12)
C3 C2 C6 N3 -178.8(9)
C1 C2 C6 N3 0.4(17)
C3 C2 C6 N2 0.3(14)
C1 C2 C6 N2 179.5(7)
C4 C5 N2 C6 0.0(14)
N3 C6 N2 C5 179.1(8)
C2 C6 N2 C5 -0.1(15)
